data_7049565
loop_
_publ_author_name
'Shen, Kaiji'
'Diskin-Posner, Yael'
'Shimon, Linda J. W.'
'Leitus, Gregory'
'Carmieli, Raanan'
'Neumann, Ronny'

_publ_section_title
;
 Aerobic oxygenation catalyzed by first row transition metal complexes
 coordinated by tetradentate mono-carbon bridged bis-phenanthroline
 ligands: intra- versus intermolecular carbon-hydrogen bond activation.
;
_journal_issue 19
_journal_name_full 'Dalton transactions (Cambridge, England : 2003)'
_journal_page_first 6396
_journal_page_last 6407
_journal_paper_doi 10.1039/c9dt00828d
_journal_volume 48
_journal_year 2019
_chemical_formula_moiety 'C35 H37 N5 Ni O, 2(F6 P), 2(H2 O)'
_chemical_formula_sum 'C35 H41 F12 N5 Ni O3 P2'
_chemical_formula_weight 928.38
_space_group_crystal_system monoclinic
_space_group_IT_number 14
_space_group_name_Hall '-P 2ybc'
_space_group_name_H-M_alt 'P 1 21/c 1'
_symmetry_space_group_name_Hall '-P 2ybc'
_symmetry_space_group_name_H-M 'P 1 21/c 1'
_atom_sites_solution_hydrogens mixed
_audit_creation_method SHELXL-2016/4
_audit_update_record
;
2018-12-02 deposited with the CCDC.    2019-04-03 downloaded from the CCDC.
;
_cell_angle_alpha 90
_cell_angle_beta 99.2505(16)
_cell_angle_gamma 90
_cell_formula_units_Z 4
_cell_length_a 8.90691(18)
_cell_length_b 19.3126(4)
_cell_length_c 23.1855(4)
_cell_measurement_reflns_used 10805
_cell_measurement_temperature 100(2)
_cell_measurement_theta_max 79.5170
_cell_measurement_theta_min 4.9760
_cell_volume 3936.40(13)
_computing_cell_refinement 'CrysAlisPro 1.171.39.4c (Rigaku OD, 2015)'
_computing_data_collection 'CrysAlisPro 1.171.39.4c (Rigaku OD, 2015)'
_computing_data_reduction 'CrysAlisPro 1.171.39.4c (Rigaku OD, 2015)'
_computing_structure_refinement 'SHELXL-2016/4 (Sheldrick, 2016)'
_computing_structure_solution 'SHELXT-2016/4 (Sheldrick, 2016)'
_diffrn_ambient_temperature 100(2)
_diffrn_measured_fraction_theta_full 0.998
_diffrn_measured_fraction_theta_max 0.971
_diffrn_measurement_device_type 'XtaLAB Pro: Kappa dual offset/far'
_diffrn_measurement_method 'omega scans'
_diffrn_radiation_type CuK\a
_diffrn_radiation_wavelength 1.54184
_diffrn_reflns_av_R_equivalents 0.0465
_diffrn_reflns_av_unetI/netI 0.0388
_diffrn_reflns_Laue_measured_fraction_full 0.998
_diffrn_reflns_Laue_measured_fraction_max 0.971
_diffrn_reflns_limit_h_max 11
_diffrn_reflns_limit_h_min -9
_diffrn_reflns_limit_k_max 24
_diffrn_reflns_limit_k_min -18
_diffrn_reflns_limit_l_max 29
_diffrn_reflns_limit_l_min -29
_diffrn_reflns_number 33132
_diffrn_reflns_point_group_measured_fraction_full 0.998
_diffrn_reflns_point_group_measured_fraction_max 0.971
_diffrn_reflns_theta_full 67.684
_diffrn_reflns_theta_max 80.425
_diffrn_reflns_theta_min 4.492
_diffrn_source 'fine-focus sealed X-ray tube'
_exptl_absorpt_coefficient_mu 2.383
_exptl_absorpt_correction_T_max 1.00000
_exptl_absorpt_correction_T_min 0.76073
_exptl_absorpt_correction_type multi-scan
_exptl_absorpt_process_details
;
CrysAlisPro 1.171.39.4c (Rigaku Oxford Diffraction, 2015)
Empirical absorption correction using spherical harmonics,
 implemented in SCALE3 ABSPACK scaling algorithm.
;
_exptl_crystal_colour pink
_exptl_crystal_density_diffrn 1.567
_exptl_crystal_description needle
_exptl_crystal_F_000 1904
_exptl_crystal_size_max 0.140
_exptl_crystal_size_mid 0.040
_exptl_crystal_size_min 0.030
_refine_diff_density_max 2.214
_refine_diff_density_min -0.871
_refine_diff_density_rms 0.105
_refine_ls_extinction_method none
_refine_ls_goodness_of_fit_ref 1.050
_refine_ls_hydrogen_treatment mixed
_refine_ls_matrix_type full
_refine_ls_number_parameters 581
_refine_ls_number_reflns 8395
_refine_ls_number_restraints 70
_refine_ls_restrained_S_all 1.084
_refine_ls_R_factor_all 0.0869
_refine_ls_R_factor_gt 0.0727
_refine_ls_shift/su_max 0.001
_refine_ls_shift/su_mean 0.000
_refine_ls_structure_factor_coef Fsqd
_refine_ls_weighting_details 'w=1/[\s^2^(Fo^2^)+(0.1067P)^2^+9.2226P] where P=(Fo^2^+2Fc^2^)/3'
_refine_ls_weighting_scheme calc
_refine_ls_wR_factor_gt 0.1947
_refine_ls_wR_factor_ref 0.2056
_reflns_Friedel_coverage 0.000
_reflns_number_gt 6712
_reflns_number_total 8395
_reflns_threshold_expression 'I > 2\s(I)'
_cod_data_source_file c9dt00828d2.cif
_cod_data_source_block compound7
_cod_depositor_comments 'Adding full bibliography for 7049557--7049569.cif.'
_cod_original_cell_volume 3936.41(13)
_cod_database_code 7049565
_shelx_shelxl_version_number 2016/4
_shelx_space_group_comment
;
The symmetry employed for this shelxl refinement is uniquely defined
by the following loop, which should always be used as a source of
symmetry information in preference to the above space-group names.
They are only intended as comments.
;
_shelx_estimated_absorpt_t_min 0.731
_shelx_estimated_absorpt_t_max 0.932

loop_
_space_group_symop_operation_xyz
'x, y, z'
'-x, y+1/2, -z+1/2'
'-x, -y, -z'
'x, -y-1/2, z-1/2'

loop_
_atom_site_label
_atom_site_type_symbol
_atom_site_fract_x
_atom_site_fract_y
_atom_site_fract_z
_atom_site_U_iso_or_equiv
_atom_site_adp_type
_atom_site_occupancy
_atom_site_site_symmetry_order
_atom_site_calc_flag
_atom_site_refinement_flags_posn
_atom_site_refinement_flags_adp
_atom_site_refinement_flags_occupancy
_atom_site_disorder_assembly
_atom_site_disorder_group
NI1 Ni 0.57437(6) 0.29661(3) 0.38075(2) 0.02278(17) Uani 1 1 d . . . . .
N1 N 0.4017(3) 0.36735(16) 0.34943(13) 0.0278(6) Uani 1 1 d . . . . .
N2 N 0.4227(3) 0.26978(15) 0.43496(12) 0.0235(6) Uani 1 1 d . . . . .
N3 N 0.7204(3) 0.21966(15) 0.41538(12) 0.0222(6) Uani 1 1 d . . . . .
N4 N 0.7507(3) 0.31657(16) 0.33338(12) 0.0260(6) Uani 1 1 d . . . . .
N5 N 0.6635(3) 0.36915(15) 0.44432(12) 0.0268(6) Uani 1 1 d . . . . .
C1 C 0.3895(5) 0.4139(2) 0.30663(17) 0.0336(8) Uani 1 1 d . . . . .
H1 H 0.463559 0.413784 0.281379 0.040 Uiso 1 1 calc R U . . .
C2 C 0.2723(5) 0.4631(2) 0.29704(18) 0.0386(9) Uani 1 1 d . . . . .
H2 H 0.268628 0.495790 0.266231 0.046 Uiso 1 1 calc R U . . .
C3 C 0.1640(5) 0.4636(2) 0.33216(18) 0.0386(9) Uani 1 1 d . . . . .
H3 H 0.085273 0.497304 0.326721 0.046 Uiso 1 1 calc R U . . .
C4 C 0.1696(4) 0.4137(2) 0.37673(16) 0.0320(8) Uani 1 1 d . . . . .
C5 C 0.2914(4) 0.36639(19) 0.38416(15) 0.0267(7) Uani 1 1 d . . . . .
C6 C 0.0550(5) 0.4085(2) 0.41334(18) 0.0364(9) Uani 1 1 d . . . . .
H6 H -0.026787 0.440641 0.408785 0.044 Uiso 1 1 calc R U . . .
C7 C 0.0624(4) 0.3583(2) 0.45441(17) 0.0349(8) Uani 1 1 d . . . . .
H7 H -0.015027 0.355238 0.478104 0.042 Uiso 1 1 calc R U . . .
C8 C 0.1853(4) 0.3096(2) 0.46263(16) 0.0289(7) Uani 1 1 d . . . . .
C9 C 0.3005(4) 0.31362(19) 0.42835(15) 0.0256(7) Uani 1 1 d . . . . .
C10 C 0.1957(4) 0.2555(2) 0.50344(16) 0.0313(8) Uani 1 1 d . . . . .
H10 H 0.118683 0.249579 0.527010 0.038 Uiso 1 1 calc R U . . .
C11 C 0.3159(4) 0.2117(2) 0.50908(15) 0.0294(7) Uani 1 1 d . . . . .
H11 H 0.321345 0.174643 0.536258 0.035 Uiso 1 1 calc R U . . .
C12 C 0.4341(4) 0.22017(18) 0.47511(14) 0.0253(7) Uani 1 1 d . . . . .
C13 C 0.5667(4) 0.16971(19) 0.48856(14) 0.0264(7) Uani 1 1 d . . . . .
C14 C 0.7075(4) 0.17518(18) 0.45776(14) 0.0242(7) Uani 1 1 d . . . . .
C15 C 0.8227(4) 0.12522(19) 0.47458(16) 0.0290(7) Uani 1 1 d . . . . .
H15 H 0.815927 0.095759 0.506874 0.035 Uiso 1 1 calc R U . . .
C16 C 0.9418(4) 0.11866(19) 0.44562(16) 0.0291(7) Uani 1 1 d . . . . .
H16 H 1.016782 0.084087 0.456746 0.035 Uiso 1 1 calc R U . . .
C17 C 0.9539(4) 0.16362(19) 0.39874(15) 0.0284(7) Uani 1 1 d . . . . .
C18 C 0.8429(4) 0.21461(18) 0.38657(14) 0.0239(7) Uani 1 1 d . . . . .
C19 C 1.0739(4) 0.1588(2) 0.36473(18) 0.0342(8) Uani 1 1 d . . . . .
H19 H 1.146375 0.122501 0.372174 0.041 Uiso 1 1 calc R U . . .
C20 C 1.0855(4) 0.2054(2) 0.32207(18) 0.0353(8) Uani 1 1 d . . . . .
H20 H 1.165509 0.201380 0.299698 0.042 Uiso 1 1 calc R U . . .
C21 C 0.9776(4) 0.2607(2) 0.31045(15) 0.0293(8) Uani 1 1 d . . . . .
C22 C 0.8560(4) 0.26537(19) 0.34206(14) 0.0260(7) Uani 1 1 d . . . . .
C23 C 0.9899(4) 0.3130(2) 0.26902(16) 0.0341(8) Uani 1 1 d . . . . .
H23 H 1.068788 0.311373 0.245925 0.041 Uiso 1 1 calc R U . . .
C24 C 0.8872(4) 0.3660(2) 0.26247(16) 0.0346(8) Uani 1 1 d . . . . .
H24 H 0.895646 0.402380 0.235613 0.042 Uiso 1 1 calc R U . . .
C25 C 0.7698(4) 0.3662(2) 0.29559(16) 0.0319(8) Uani 1 1 d . . . . .
H25 H 0.699914 0.403669 0.290894 0.038 Uiso 1 1 calc R U . . .
C26 C 0.6272(4) 0.17631(19) 0.55562(15) 0.0295(7) Uani 1 1 d . . . . .
H26A H 0.543547 0.165106 0.577487 0.035 Uiso 1 1 calc R U . . .
H26B H 0.709067 0.141871 0.566663 0.035 Uiso 1 1 calc R U . . .
C27 C 0.6887(5) 0.2484(2) 0.57378(15) 0.0336(8) Uani 1 1 d . . . . .
H27A H 0.766495 0.261378 0.549652 0.040 Uiso 1 1 calc R U . . .
H27B H 0.604738 0.282429 0.565994 0.040 Uiso 1 1 calc R U . . .
C28 C 0.7589(6) 0.2522(2) 0.63805(17) 0.0434(10) Uani 1 1 d . . . . .
H28A H 0.843842 0.218611 0.645705 0.052 Uiso 1 1 calc R U . . .
H28B H 0.681565 0.238531 0.662151 0.052 Uiso 1 1 calc R U . . .
C29 C 0.8181(7) 0.3240(3) 0.6564(2) 0.0560(13) Uani 1 1 d . . . . .
H29A H 0.899288 0.336600 0.634405 0.084 Uiso 1 1 calc R U . . .
H29B H 0.858292 0.324023 0.698302 0.084 Uiso 1 1 calc R U . . .
H29C H 0.734987 0.357582 0.648297 0.084 Uiso 1 1 calc R U . . .
C30 C 0.5018(4) 0.09568(19) 0.47302(15) 0.0274(7) Uani 1 1 d . . . . .
H30A H 0.576659 0.060888 0.490970 0.033 Uiso 1 1 calc R U . . .
H30B H 0.407725 0.089424 0.490094 0.033 Uiso 1 1 calc R U . . .
C31 C 0.4661(4) 0.08256(19) 0.40729(15) 0.0261(7) Uani 1 1 d . . . . .
H31A H 0.398263 0.119712 0.388815 0.031 Uiso 1 1 calc R U . . .
H31B H 0.561757 0.084677 0.390725 0.031 Uiso 1 1 calc R U . . .
C32 C 0.3912(5) 0.0135(2) 0.39256(17) 0.0332(8) Uani 1 1 d . . . . .
H32A H 0.294539 0.011917 0.408452 0.040 Uiso 1 1 calc R U . . .
H32B H 0.458072 -0.023449 0.411890 0.040 Uiso 1 1 calc R U . . .
C33 C 0.3580(5) -0.0010(2) 0.32701(19) 0.0438(10) Uani 1 1 d . . . . .
H33A H 0.290176 0.034870 0.307601 0.066 Uiso 1 1 calc R U . . .
H33B H 0.309116 -0.046382 0.320261 0.066 Uiso 1 1 calc R U . . .
H33C H 0.453525 -0.000838 0.311096 0.066 Uiso 1 1 calc R U . . .
C34 C 0.6860(6) 0.4078(3) 0.4820(2) 0.0503(11) Uani 1 1 d . . . . .
C35 C 0.7207(9) 0.4582(3) 0.5298(3) 0.0783(19) Uani 1 1 d . . . . .
H35A H 0.810595 0.442847 0.556835 0.117 Uiso 1 1 calc R U . . .
H35B H 0.633854 0.461842 0.550718 0.117 Uiso 1 1 calc R U . . .
H35C H 0.740974 0.503523 0.513639 0.117 Uiso 1 1 calc R U . . .
P1 P 0.15276(10) 0.43263(5) 0.11769(4) 0.0276(2) Uani 1 1 d . . . . .
F1 F 0.2063(3) 0.45378(14) 0.05780(10) 0.0459(6) Uani 1 1 d . . . . .
F2 F 0.1029(3) 0.41078(15) 0.17783(11) 0.0500(7) Uani 1 1 d . . . . .
F3 F -0.0093(3) 0.46550(14) 0.09573(12) 0.0466(6) Uani 1 1 d . . . . .
F4 F 0.0946(3) 0.35955(13) 0.09035(11) 0.0415(6) Uani 1 1 d . . . . .
F5 F 0.2141(3) 0.50517(13) 0.14557(10) 0.0394(5) Uani 1 1 d . . . . .
F6 F 0.3175(3) 0.39864(14) 0.13888(13) 0.0518(7) Uani 1 1 d . . . . .
P2 P 0.2887(2) 0.07979(8) 0.13018(7) 0.0676(5) Uani 1 1 d D . . . .
F7 F 0.1400(7) 0.0732(4) 0.0859(2) 0.170(3) Uani 1 1 d D . . . .
F8 F 0.4367(6) 0.0813(4) 0.1744(2) 0.139(2) Uani 1 1 d D . . . .
F9A F 0.3784(8) 0.0892(5) 0.0728(3) 0.103(3) Uani 0.655(9) 1 d . U P A 1
F10A F 0.2534(10) 0.1587(3) 0.1257(3) 0.094(3) Uani 0.655(9) 1 d . U P A 1
F11A F 0.3197(11) -0.0024(4) 0.1303(4) 0.109(3) Uani 0.655(9) 1 d . U P A 1
F12A F 0.2060(12) 0.0730(6) 0.1814(4) 0.106(3) Uani 0.655(9) 1 d . U P A 1
F9B F 0.3537(15) 0.1353(7) 0.1057(6) 0.099(5) Uani 0.345(9) 1 d D U P A 2
F10B F 0.2335(15) 0.1382(8) 0.1834(6) 0.103(5) Uani 0.345(9) 1 d D U P A 2
F11B F 0.288(2) 0.0184(9) 0.1031(8) 0.114(6) Uani 0.345(9) 1 d D U P A 2
F12B F 0.1771(19) 0.0343(8) 0.1774(7) 0.092(5) Uani 0.345(9) 1 d D U P A 2
O2 O 0.3252(5) 0.2730(2) 0.20902(15) 0.0557(10) Uani 1 1 d . . . . .
H2B H 0.295(7) 0.243(3) 0.176(3) 0.067 Uiso 1 1 d . U . . .
H2C H 0.323(8) 0.304(4) 0.197(3) 0.067 Uiso 1 1 d . U . . .
O3 O 0.4754(3) 0.22933(13) 0.31395(11) 0.0284(5) Uani 1 1 d D . . . .
H3A H 0.420(4) 0.2467(19) 0.2845(11) 0.034 Uiso 1 1 d D U . . .
H3B H 0.520(4) 0.1961(15) 0.2981(15) 0.034 Uiso 1 1 d D U . . .
O4 O 0.6473(5) 0.1254(2) 0.28062(19) 0.0718(11) Uani 1 1 d D . . . .
H4A H 0.578(4) 0.116(2) 0.2519(15) 0.086 Uiso 1 1 d D U . . .
H4B H 0.621(5) 0.1035(17) 0.3092(15) 0.086 Uiso 1 1 d D U . . .

loop_
_atom_site_aniso_label
_atom_site_aniso_U_11
_atom_site_aniso_U_22
_atom_site_aniso_U_33
_atom_site_aniso_U_23
_atom_site_aniso_U_13
_atom_site_aniso_U_12
NI1 0.0236(3) 0.0263(3) 0.0177(3) 0.0018(2) 0.0011(2) -0.0006(2)
N1 0.0262(15) 0.0320(16) 0.0231(14) 0.0031(12) -0.0021(11) 0.0021(12)
N2 0.0240(14) 0.0252(14) 0.0205(13) -0.0002(11) 0.0012(10) -0.0033(11)
N3 0.0222(13) 0.0272(14) 0.0164(12) -0.0004(10) 0.0009(10) -0.0005(11)
N4 0.0269(14) 0.0332(16) 0.0176(13) 0.0023(11) 0.0028(11) -0.0060(12)
N5 0.0318(15) 0.0253(14) 0.0214(13) -0.0043(11) -0.0019(11) -0.0013(12)
C1 0.037(2) 0.0322(19) 0.0292(18) 0.0070(15) -0.0029(15) -0.0013(15)
C2 0.043(2) 0.032(2) 0.036(2) 0.0069(16) -0.0088(17) -0.0011(17)
C3 0.040(2) 0.033(2) 0.038(2) 0.0004(17) -0.0091(17) 0.0074(17)
C4 0.0312(19) 0.0319(19) 0.0292(18) -0.0044(15) -0.0062(14) 0.0030(15)
C5 0.0261(17) 0.0296(18) 0.0223(16) -0.0036(13) -0.0024(13) 0.0012(14)
C6 0.0293(19) 0.039(2) 0.039(2) -0.0089(17) -0.0011(15) 0.0077(16)
C7 0.0289(19) 0.041(2) 0.0344(19) -0.0076(16) 0.0038(15) 0.0036(16)
C8 0.0258(17) 0.0343(19) 0.0253(17) -0.0071(14) -0.0003(13) -0.0014(14)
C9 0.0242(16) 0.0295(17) 0.0215(15) -0.0033(13) -0.0013(12) -0.0021(13)
C10 0.0312(19) 0.038(2) 0.0258(17) -0.0045(15) 0.0087(14) -0.0049(15)
C11 0.0305(18) 0.0351(19) 0.0227(16) 0.0013(14) 0.0044(13) -0.0031(15)
C12 0.0278(17) 0.0297(17) 0.0184(15) 0.0001(13) 0.0033(12) -0.0024(14)
C13 0.0307(18) 0.0293(17) 0.0189(15) 0.0028(13) 0.0028(13) -0.0011(14)
C14 0.0227(16) 0.0290(17) 0.0199(15) 0.0010(13) 0.0001(12) -0.0018(13)
C15 0.0296(18) 0.0278(18) 0.0282(17) 0.0027(14) 0.0001(14) -0.0024(14)
C16 0.0227(16) 0.0285(18) 0.0338(18) 0.0003(14) -0.0023(13) -0.0015(13)
C17 0.0263(17) 0.0305(18) 0.0271(17) -0.0034(14) 0.0009(13) -0.0027(14)
C18 0.0242(16) 0.0273(17) 0.0196(15) -0.0004(13) 0.0020(12) -0.0027(13)
C19 0.0258(18) 0.036(2) 0.042(2) -0.0040(17) 0.0080(15) 0.0016(15)
C20 0.0254(18) 0.046(2) 0.037(2) -0.0076(17) 0.0111(15) -0.0027(16)
C21 0.0253(17) 0.039(2) 0.0237(16) -0.0049(14) 0.0053(13) -0.0076(15)
C22 0.0282(17) 0.0325(18) 0.0175(15) -0.0021(13) 0.0041(12) -0.0039(14)
C23 0.0282(18) 0.053(2) 0.0211(16) -0.0002(16) 0.0034(13) -0.0115(17)
C24 0.0307(19) 0.050(2) 0.0225(17) 0.0087(16) 0.0012(14) -0.0072(17)
C25 0.0300(18) 0.038(2) 0.0272(17) 0.0073(15) 0.0013(14) -0.0060(15)
C26 0.0367(19) 0.0323(19) 0.0185(15) 0.0048(13) 0.0009(13) 0.0001(15)
C27 0.041(2) 0.037(2) 0.0203(16) 0.0019(15) -0.0038(14) -0.0032(16)
C28 0.056(3) 0.048(3) 0.0229(18) -0.0012(17) -0.0038(17) -0.002(2)
C29 0.072(3) 0.057(3) 0.034(2) -0.009(2) -0.007(2) -0.008(3)
C30 0.0285(17) 0.0289(18) 0.0249(16) 0.0064(14) 0.0046(13) -0.0012(14)
C31 0.0225(16) 0.0290(17) 0.0262(16) 0.0011(13) 0.0022(13) -0.0008(13)
C32 0.0330(19) 0.034(2) 0.0320(19) -0.0006(15) 0.0027(15) -0.0054(15)
C33 0.044(2) 0.046(2) 0.038(2) -0.0087(19) -0.0033(18) -0.0100(19)
C34 0.052(3) 0.051(3) 0.047(3) 0.004(2) 0.006(2) 0.003(2)
C35 0.104(5) 0.065(4) 0.058(4) -0.018(3) -0.008(3) -0.005(4)
P1 0.0281(5) 0.0327(5) 0.0227(4) 0.0024(3) 0.0068(3) -0.0003(4)
F1 0.0630(16) 0.0477(14) 0.0319(12) 0.0037(10) 0.0228(11) -0.0028(12)
F2 0.0658(17) 0.0572(16) 0.0309(12) 0.0023(11) 0.0197(11) -0.0177(13)
F3 0.0332(12) 0.0452(14) 0.0593(16) 0.0007(12) 0.0011(11) 0.0032(10)
F4 0.0463(14) 0.0371(13) 0.0422(13) -0.0042(10) 0.0104(11) -0.0036(10)
F5 0.0437(13) 0.0426(13) 0.0319(11) -0.0018(10) 0.0058(10) -0.0096(10)
F6 0.0338(13) 0.0478(15) 0.0720(19) 0.0160(13) 0.0027(12) 0.0026(11)
P2 0.0860(11) 0.0448(7) 0.0613(9) 0.0062(6) -0.0209(8) -0.0086(7)
F7 0.146(5) 0.230(7) 0.105(4) 0.079(4) -0.064(4) -0.084(5)
F8 0.094(3) 0.197(6) 0.110(4) -0.042(4) -0.034(3) 0.035(4)
F9A 0.098(5) 0.135(6) 0.086(4) -0.008(4) 0.044(4) 0.005(4)
F10A 0.150(6) 0.053(3) 0.077(4) -0.007(3) 0.007(4) 0.013(3)
F11A 0.159(6) 0.058(4) 0.095(5) 0.004(3) -0.026(4) 0.025(4)
F12A 0.125(6) 0.125(7) 0.071(4) 0.022(5) 0.025(4) 0.020(6)
F9B 0.095(7) 0.095(8) 0.113(8) 0.044(7) 0.037(6) -0.011(6)
F10B 0.099(8) 0.104(8) 0.112(8) -0.018(7) 0.037(6) 0.003(6)
F11B 0.114(7) 0.116(7) 0.114(7) -0.014(5) 0.023(5) 0.000(5)
F12B 0.103(8) 0.086(8) 0.089(7) -0.012(7) 0.026(6) -0.010(7)
O2 0.083(3) 0.048(2) 0.0312(16) 0.0073(15) -0.0037(16) 0.013(2)
O3 0.0292(13) 0.0287(13) 0.0248(12) -0.0010(10) -0.0031(10) 0.0010(10)
O4 0.085(3) 0.071(3) 0.058(2) -0.001(2) 0.008(2) 0.004(2)

loop_
_atom_type_symbol
_atom_type_description
_atom_type_scat_dispersion_real
_atom_type_scat_dispersion_imag
_atom_type_scat_source
C C 0.0181 0.0091 'International Tables Vol C Tables 4.2.6.8 and 6.1.1.4'
H H 0.0000 0.0000 'International Tables Vol C Tables 4.2.6.8 and 6.1.1.4'
N N 0.0311 0.0180 'International Tables Vol C Tables 4.2.6.8 and 6.1.1.4'
F F 0.0727 0.0534 'International Tables Vol C Tables 4.2.6.8 and 6.1.1.4'
P P 0.2955 0.4335 'International Tables Vol C Tables 4.2.6.8 and 6.1.1.4'
Ni Ni -3.0029 0.5091 'International Tables Vol C Tables 4.2.6.8 and 6.1.1.4'
O O 0.0492 0.0322 'International Tables Vol C Tables 4.2.6.8 and 6.1.1.4'

loop_
_geom_angle_atom_site_label_1
_geom_angle_atom_site_label_2
_geom_angle_atom_site_label_3
_geom_angle
N3 NI1 N2 90.91(11)
N3 NI1 N4 81.75(12)
N2 NI1 N4 172.25(12)
N3 NI1 N5 93.68(11)
N2 NI1 N5 87.15(12)
N4 NI1 N5 90.83(12)
N3 NI1 N1 172.19(12)
N2 NI1 N1 81.87(12)
N4 NI1 N1 105.59(12)
N5 NI1 N1 88.96(12)
N3 NI1 O3 90.29(10)
N2 NI1 O3 93.19(11)
N4 NI1 O3 89.34(11)
N5 NI1 O3 176.01(11)
N1 NI1 O3 87.15(11)
C1 N1 C5 117.9(3)
C1 N1 NI1 131.8(3)
C5 N1 NI1 110.1(2)
C12 N2 C9 119.7(3)
C12 N2 NI1 128.8(2)
C9 N2 NI1 111.4(2)
C14 N3 C18 119.1(3)
C14 N3 NI1 129.4(2)
C18 N3 NI1 111.4(2)
C25 N4 C22 117.7(3)
C25 N4 NI1 131.8(3)
C22 N4 NI1 110.3(2)
C34 N5 NI1 167.2(4)
N1 C1 C2 123.1(4)
N1 C1 H1 118.5
C2 C1 H1 118.5
C3 C2 C1 119.5(4)
C3 C2 H2 120.3
C1 C2 H2 120.3
C2 C3 C4 119.3(4)
C2 C3 H3 120.3
C4 C3 H3 120.3
C5 C4 C3 118.0(4)
C5 C4 C6 119.4(4)
C3 C4 C6 122.5(4)
N1 C5 C4 122.1(3)
N1 C5 C9 117.7(3)
C4 C5 C9 120.1(3)
C7 C6 C4 120.6(4)
C7 C6 H6 119.7
C4 C6 H6 119.7
C6 C7 C8 120.9(4)
C6 C7 H7 119.6
C8 C7 H7 119.6
C9 C8 C10 116.8(3)
C9 C8 C7 120.2(4)
C10 C8 C7 123.0(4)
N2 C9 C8 123.1(3)
N2 C9 C5 118.1(3)
C8 C9 C5 118.8(3)
C11 C10 C8 119.7(3)
C11 C10 H10 120.2
C8 C10 H10 120.2
C10 C11 C12 121.3(3)
C10 C11 H11 119.4
C12 C11 H11 119.4
N2 C12 C11 119.4(3)
N2 C12 C13 125.0(3)
C11 C12 C13 115.6(3)
C12 C13 C14 121.5(3)
C12 C13 C30 107.0(3)
C14 C13 C30 104.7(3)
C12 C13 C26 106.4(3)
C14 C13 C26 106.2(3)
C30 C13 C26 111.0(3)
N3 C14 C15 120.0(3)
N3 C14 C13 124.2(3)
C15 C14 C13 115.6(3)
C16 C15 C14 121.3(3)
C16 C15 H15 119.4
C14 C15 H15 119.4
C15 C16 C17 119.3(3)
C15 C16 H16 120.3
C17 C16 H16 120.3
C18 C17 C16 116.9(3)
C18 C17 C19 120.3(3)
C16 C17 C19 122.8(4)
N3 C18 C17 123.1(3)
N3 C18 C22 117.6(3)
C17 C18 C22 119.3(3)
C20 C19 C17 120.8(4)
C20 C19 H19 119.6
C17 C19 H19 119.6
C19 C20 C21 120.4(3)
C19 C20 H20 119.8
C21 C20 H20 119.8
C22 C21 C23 117.4(4)
C22 C21 C20 120.0(3)
C23 C21 C20 122.6(3)
N4 C22 C21 122.9(3)
N4 C22 C18 118.0(3)
C21 C22 C18 119.2(3)
C24 C23 C21 119.3(3)
C24 C23 H23 120.4
C21 C23 H23 120.4
C23 C24 C25 119.3(4)
C23 C24 H24 120.3
C25 C24 H24 120.3
N4 C25 C24 123.3(4)
N4 C25 H25 118.3
C24 C25 H25 118.3
C27 C26 C13 113.4(3)
C27 C26 H26A 108.9
C13 C26 H26A 108.9
C27 C26 H26B 108.9
C13 C26 H26B 108.9
H26A C26 H26B 107.7
C28 C27 C26 112.6(3)
C28 C27 H27A 109.1
C26 C27 H27A 109.1
C28 C27 H27B 109.1
C26 C27 H27B 109.1
H27A C27 H27B 107.8
C27 C28 C29 112.7(4)
C27 C28 H28A 109.0
C29 C28 H28A 109.0
C27 C28 H28B 109.0
C29 C28 H28B 109.0
H28A C28 H28B 107.8
C28 C29 H29A 109.5
C28 C29 H29B 109.5
H29A C29 H29B 109.5
C28 C29 H29C 109.5
H29A C29 H29C 109.5
H29B C29 H29C 109.5
C31 C30 C13 113.1(3)
C31 C30 H30A 109.0
C13 C30 H30A 109.0
C31 C30 H30B 109.0
C13 C30 H30B 109.0
H30A C30 H30B 107.8
C32 C31 C30 112.8(3)
C32 C31 H31A 109.0
C30 C31 H31A 109.0
C32 C31 H31B 109.0
C30 C31 H31B 109.0
H31A C31 H31B 107.8
C31 C32 C33 113.4(3)
C31 C32 H32A 108.9
C33 C32 H32A 108.9
C31 C32 H32B 108.9
C33 C32 H32B 108.9
H32A C32 H32B 107.7
C32 C33 H33A 109.5
C32 C33 H33B 109.5
H33A C33 H33B 109.5
C32 C33 H33C 109.5
H33A C33 H33C 109.5
H33B C33 H33C 109.5
N5 C34 C35 177.7(6)
C34 C35 H35A 109.5
C34 C35 H35B 109.5
H35A C35 H35B 109.5
C34 C35 H35C 109.5
H35A C35 H35C 109.5
H35B C35 H35C 109.5
F3 P1 F2 91.12(16)
F3 P1 F1 90.11(15)
F2 P1 F1 178.77(17)
F3 P1 F4 90.34(14)
F2 P1 F4 89.71(14)
F1 P1 F4 90.23(14)
F3 P1 F5 90.75(14)
F2 P1 F5 90.20(14)
F1 P1 F5 89.84(13)
F4 P1 F5 178.91(15)
F3 P1 F6 178.99(17)
F2 P1 F6 89.63(16)
F1 P1 F6 89.14(15)
F4 P1 F6 88.99(15)
F5 P1 F6 89.92(15)
F11Bb P2 F9B 117.6(11)
F11Bb P2 F8 105.5(8)
F9Bb P2 F8 83.6(6)
F12Aa P2 F8 87.2(5)
F11Bb P2 F7 71.3(8)
F9Bb P2 F7 99.3(6)
F12Aa P2 F7 92.4(5)
F8 P2 F7 176.4(4)
F12Aa P2 F10A 91.1(5)
F8 P2 F10A 99.7(4)
F7 P2 F10A 83.9(4)
F12Aa P2 F11A 91.0(5)
F8 P2 F11A 83.6(4)
F7 P2 F11A 92.8(4)
F10Aa P2 F11A 176.1(4)
F12Aa P2 F9A 178.6(5)
F8 P2 F9A 93.5(4)
F7 P2 F9A 87.0(4)
F10Aa P2 F9A 87.6(4)
F11Aa P2 F9A 90.3(5)
F11Bb P2 F10B 153.6(10)
F9Bb P2 F10B 88.5(9)
F8 P2 F10B 80.2(5)
F7 P2 F10B 102.0(6)
F11Bb P2 F12B 83.9(9)
F9Bb P2 F12B 157.9(9)
F8 P2 F12B 95.8(6)
F7 P2 F12B 82.4(6)
F10Bb P2 F12B 69.7(7)
P2 F7 F11B 48.8(6)
P2 F11Bb F7 60.0(7)
H2B O2 H2C 104(7)
NI1 O3 H3A 118(3)
NI1 O3 H3B 127(3)
H3A O3 H3B 101(2)
H4A O4 H4B 104(2)

loop_
_geom_bond_atom_site_label_1
_geom_bond_atom_site_label_2
_geom_bond_distance
NI1 N3 2.052(3)
NI1 N2 2.054(3)
NI1 N4 2.092(3)
NI1 N5 2.095(3)
NI1 N1 2.097(3)
NI1 O3 2.104(3)
N1 C1 1.330(5)
N1 C5 1.367(5)
N2 C12 1.328(4)
N2 C9 1.368(5)
N3 C14 1.324(4)
N3 C18 1.371(4)
N4 C25 1.327(5)
N4 C22 1.355(5)
N5 C34 1.142(6)
C1 C2 1.403(6)
C1 H1 0.9500
C2 C3 1.359(7)
C2 H2 0.9500
C3 C4 1.408(6)
C3 H3 0.9500
C4 C5 1.407(5)
C4 C6 1.432(6)
C5 C9 1.438(5)
C6 C7 1.354(6)
C6 H6 0.9500
C7 C8 1.432(5)
C7 H7 0.9500
C8 C9 1.397(5)
C8 C10 1.403(5)
C10 C11 1.354(5)
C10 H10 0.9500
C11 C12 1.422(5)
C11 H11 0.9500
C12 C13 1.524(5)
C13 C14 1.543(5)
C13 C30 1.562(5)
C13 C26 1.567(5)
C14 C15 1.417(5)
C15 C16 1.350(5)
C15 H15 0.9500
C16 C17 1.409(5)
C16 H16 0.9500
C17 C18 1.392(5)
C17 C19 1.429(5)
C18 C22 1.442(5)
C19 C20 1.353(6)
C19 H19 0.9500
C20 C21 1.433(6)
C20 H20 0.9500
C21 C22 1.405(5)
C21 C23 1.410(5)
C23 C24 1.365(6)
C23 H23 0.9500
C24 C25 1.393(5)
C24 H24 0.9500
C25 H25 0.9500
C26 C27 1.531(5)
C26 H26A 0.9900
C26 H26B 0.9900
C27 C28 1.522(5)
C27 H27A 0.9900
C27 H27B 0.9900
C28 C29 1.520(7)
C28 H28A 0.9900
C28 H28B 0.9900
C29 H29A 0.9800
C29 H29B 0.9800
C29 H29C 0.9800
C30 C31 1.527(5)
C30 H30A 0.9900
C30 H30B 0.9900
C31 C32 1.505(5)
C31 H31A 0.9900
C31 H31B 0.9900
C32 C33 1.527(6)
C32 H32A 0.9900
C32 H32B 0.9900
C33 H33A 0.9800
C33 H33B 0.9800
C33 H33C 0.9800
C34 C35 1.469(7)
C35 H35A 0.9800
C35 H35B 0.9800
C35 H35C 0.9800
P1 F3 1.584(3)
P1 F2 1.587(2)
P1 F1 1.592(2)
P1 F4 1.599(3)
P1 F5 1.602(3)
P1 F6 1.610(3)
P2 F11B 1.342(16)
P2 F9B 1.382(10)
P2 F12A 1.501(9)
P2 F8 1.534(5)
P2 F7 1.544(5)
P2 F10A 1.557(6)
P2 F11A 1.610(7)
P2 F9A 1.668(7)
P2 F10B 1.798(13)
P2 F12B 1.819(16)
F7 F11B 1.690(19)
O2 H2B 0.96(7)
O2 H2C 0.67(7)
O3 H3A 0.844(10)
O3 H3B 0.866(10)
O4 H4A 0.851(10)
O4 H4B 0.851(10)

loop_
_geom_torsion_atom_site_label_1
_geom_torsion_atom_site_label_2
_geom_torsion_atom_site_label_3
_geom_torsion_atom_site_label_4
_geom_torsion
C5 N1 C1 C2 2.3(6)
NI1 N1 C1 C2 -171.5(3)
N1 C1 C2 C3 -0.8(6)
C1 C2 C3 C4 -1.4(6)
C2 C3 C4 C5 2.1(6)
C2 C3 C4 C6 -176.5(4)
C1 N1 C5 C4 -1.6(5)
NI1 N1 C5 C4 173.5(3)
C1 N1 C5 C9 176.7(3)
NI1 N1 C5 C9 -8.2(4)
C3 C4 C5 N1 -0.6(5)
C6 C4 C5 N1 178.0(3)
C3 C4 C5 C9 -178.8(3)
C6 C4 C5 C9 -0.2(5)
C5 C4 C6 C7 -0.7(6)
C3 C4 C6 C7 177.8(4)
C4 C6 C7 C8 0.6(6)
C6 C7 C8 C9 0.4(6)
C6 C7 C8 C10 -178.2(4)
C12 N2 C9 C8 0.7(5)
NI1 N2 C9 C8 -175.9(3)
C12 N2 C9 C5 -179.6(3)
NI1 N2 C9 C5 3.8(4)
C10 C8 C9 N2 -3.0(5)
C7 C8 C9 N2 178.4(3)
C10 C8 C9 C5 177.3(3)
C7 C8 C9 C5 -1.3(5)
N1 C5 C9 N2 3.2(5)
C4 C5 C9 N2 -178.5(3)
N1 C5 C9 C8 -177.1(3)
C4 C5 C9 C8 1.2(5)
C9 C8 C10 C11 1.9(5)
C7 C8 C10 C11 -179.5(4)
C8 C10 C11 C12 1.2(6)
C9 N2 C12 C11 2.5(5)
NI1 N2 C12 C11 178.4(2)
C9 N2 C12 C13 -177.6(3)
NI1 N2 C12 C13 -1.6(5)
C10 C11 C12 N2 -3.5(5)
C10 C11 C12 C13 176.6(3)
N2 C12 C13 C14 3.6(5)
C11 C12 C13 C14 -176.5(3)
N2 C12 C13 C30 -116.3(4)
C11 C12 C13 C30 63.7(4)
N2 C12 C13 C26 125.0(4)
C11 C12 C13 C26 -55.1(4)
C18 N3 C14 C15 2.8(5)
NI1 N3 C14 C15 179.3(2)
C18 N3 C14 C13 -172.5(3)
NI1 N3 C14 C13 4.0(5)
C12 C13 C14 N3 -4.8(5)
C30 C13 C14 N3 116.2(4)
C26 C13 C14 N3 -126.3(3)
C12 C13 C14 C15 179.7(3)
C30 C13 C14 C15 -59.3(4)
C26 C13 C14 C15 58.2(4)
N3 C14 C15 C16 -4.5(5)
C13 C14 C15 C16 171.2(3)
C14 C15 C16 C17 1.7(5)
C15 C16 C17 C18 2.4(5)
C15 C16 C17 C19 -178.1(4)
C14 N3 C18 C17 1.5(5)
NI1 N3 C18 C17 -175.6(3)
C14 N3 C18 C22 -177.9(3)
NI1 N3 C18 C22 5.0(4)
C16 C17 C18 N3 -4.2(5)
C19 C17 C18 N3 176.3(3)
C16 C17 C18 C22 175.3(3)
C19 C17 C18 C22 -4.2(5)
C18 C17 C19 C20 3.0(6)
C16 C17 C19 C20 -176.5(4)
C17 C19 C20 C21 0.3(6)
C19 C20 C21 C22 -2.2(6)
C19 C20 C21 C23 176.0(4)
C25 N4 C22 C21 -3.9(5)
NI1 N4 C22 C21 172.2(3)
C25 N4 C22 C18 174.9(3)
NI1 N4 C22 C18 -9.0(4)
C23 C21 C22 N4 1.4(5)
C20 C21 C22 N4 179.6(3)
C23 C21 C22 C18 -177.4(3)
C20 C21 C22 C18 0.9(5)
N3 C18 C22 N4 3.0(5)
C17 C18 C22 N4 -176.5(3)
N3 C18 C22 C21 -178.2(3)
C17 C18 C22 C21 2.3(5)
C22 C21 C23 C24 1.6(5)
C20 C21 C23 C24 -176.7(4)
C21 C23 C24 C25 -1.9(6)
C22 N4 C25 C24 3.6(5)
NI1 N4 C25 C24 -171.5(3)
C23 C24 C25 N4 -0.7(6)
C12 C13 C26 C27 -62.5(4)
C14 C13 C26 C27 68.2(4)
C30 C13 C26 C27 -178.6(3)
C13 C26 C27 C28 -175.2(4)
C26 C27 C28 C29 -179.2(4)
C12 C13 C30 C31 74.0(4)
C14 C13 C30 C31 -56.2(4)
C26 C13 C30 C31 -170.3(3)
C13 C30 C31 C32 -175.1(3)
C30 C31 C32 C33 -178.7(3)
F9Bb P2 F7 F11Bb 116.1(11)
F10Bb P2 F7 F11Bb -153.4(10)
F12Bb P2 F7 F11Bb -86.2(10)
F9Bb P2 F11Bb F7 -90.9(8)
F8 P2 F11Bb F7 178.3(4)
F10Bb P2 F11Bb F7 79(2)
F12Bb P2 F11Bb F7 84.0(7)
